data_7214472
loop_
_publ_author_name
'Yang, Wei'
'Wang, Chiming'
'Ma, Qi'
'Liu, Chenxi'
'Wang, Hailong'
'Jiang, Jianzhuang'

_publ_section_title
;
 Synthesis, crystal structures, and luminescence properties of seven
 tripodal imidazole-based Zn/Cd(ii) coordination polymers induced by
 tricarboxylates
;
_journal_issue 21
_journal_name_full CrystEngComm
_journal_page_first 4554
_journal_paper_doi 10.1039/c4ce00212a
_journal_volume 16
_journal_year 2014
_chemical_formula_sum 'C30 H19 N6 O7.5 Zn1.5'
_chemical_formula_weight 681.57
_chemical_name_systematic
;
 ?
;
_space_group_IT_number 56
_symmetry_cell_setting orthorhombic
_symmetry_space_group_name_Hall '-P 2ab 2ac'
_symmetry_space_group_name_H-M 'P c c n'
_atom_sites_solution_hydrogens geom
_atom_sites_solution_primary direct
_atom_sites_solution_secondary difmap
_audit_creation_method SHELXL-97
_cell_angle_alpha 90.00
_cell_angle_beta 90.00
_cell_angle_gamma 90.00
_cell_formula_units_Z 8
_cell_length_a 10.1513(15)
_cell_length_b 32.003(6)
_cell_length_c 18.417(4)
_cell_measurement_reflns_used 649
_cell_measurement_temperature 293(2)
_cell_measurement_theta_max 27.92
_cell_measurement_theta_min 2.98
_cell_volume 5983.2(19)
_computing_structure_refinement 'SHELXL-97 (Sheldrick, 1997)'
_diffrn_ambient_temperature 293(2)
_diffrn_detector_area_resol_mean 16.2141
_diffrn_measured_fraction_theta_full 0.997
_diffrn_measured_fraction_theta_max 0.997
_diffrn_measurement_device_type 'Xcalibur, Eos, Gemini'
_diffrn_measurement_method '\w scans'
_diffrn_radiation_monochromator graphite
_diffrn_radiation_source 'fine-focus sealed tube'
_diffrn_radiation_type MoK\a
_diffrn_radiation_wavelength 0.71073
_diffrn_reflns_av_R_equivalents 0.1356
_diffrn_reflns_av_sigmaI/netI 0.1387
_diffrn_reflns_limit_h_max 12
_diffrn_reflns_limit_h_min -8
_diffrn_reflns_limit_k_max 38
_diffrn_reflns_limit_k_min -37
_diffrn_reflns_limit_l_max 21
_diffrn_reflns_limit_l_min -13
_diffrn_reflns_number 22109
_diffrn_reflns_theta_full 25.00
_diffrn_reflns_theta_max 25.00
_diffrn_reflns_theta_min 2.92
_diffrn_standards_interval_count 0
_diffrn_standards_interval_time 0
_diffrn_standards_number 0
_exptl_absorpt_coefficient_mu 1.271
_exptl_absorpt_correction_T_max 0.881
_exptl_absorpt_correction_T_min 0.808
_exptl_absorpt_correction_type multi-scan
_exptl_absorpt_process_details
;
CrysAlisPro, Oxford Diffraction Ltd.,
Version 1.171.34.40 (release 27-08-2010 CrysAlis171 .NET)
(compiled Aug 27 2010,11:50:40)
Empirical absorption correction using spherical harmonics,
 implemented in SCALE3 ABSPACK scaling algorithm.
;
_exptl_crystal_colour colorless
_exptl_crystal_density_diffrn 1.513
_exptl_crystal_density_method 'not measured'
_exptl_crystal_description block
_exptl_crystal_F_000 2768
_exptl_crystal_size_max 0.17
_exptl_crystal_size_mid 0.14
_exptl_crystal_size_min 0.10
_refine_diff_density_max 1.250
_refine_diff_density_min -0.664
_refine_diff_density_rms 0.134
_refine_ls_extinction_method none
_refine_ls_goodness_of_fit_ref 0.952
_refine_ls_hydrogen_treatment mixed
_refine_ls_matrix_type full
_refine_ls_number_parameters 407
_refine_ls_number_reflns 5244
_refine_ls_number_restraints 2
_refine_ls_restrained_S_all 0.952
_refine_ls_R_factor_all 0.1961
_refine_ls_R_factor_gt 0.0987
_refine_ls_shift/su_max 0.000
_refine_ls_shift/su_mean 0.000
_refine_ls_structure_factor_coef Fsqd
_refine_ls_weighting_details 'calc w=1/[\s^2^(Fo^2^)+(0.1665P)^2^+0.0000P] where P=(Fo^2^+2Fc^2^)/3'
_refine_ls_weighting_scheme calc
_refine_ls_wR_factor_gt 0.2535
_refine_ls_wR_factor_ref 0.3063
_reflns_number_gt 2377
_reflns_number_total 5244
_reflns_threshold_expression >2sigma(I)
_cod_data_source_file c4ce00212a3.cif
_cod_data_source_block 3
_cod_depositor_comments 'Adding full bibliography for 7214470--7214476.cif.'
_cod_original_cell_volume 5983.3(19)
_cod_original_sg_symbol_Hall '-P 2ab 2ac '
_cod_original_formula_sum 'C30 H19 N6 O7.50 Zn1.50'
_cod_database_code 7214472

loop_
_symmetry_equiv_pos_as_xyz
'x, y, z'
'-x+1/2, -y+1/2, z'
'x+1/2, -y, -z+1/2'
'-x, y+1/2, -z+1/2'
'-x, -y, -z'
'x-1/2, y-1/2, -z'
'-x-1/2, y, z-1/2'
'x, -y-1/2, z-1/2'

loop_
_atom_site_label
_atom_site_type_symbol
_atom_site_fract_x
_atom_site_fract_y
_atom_site_fract_z
_atom_site_U_iso_or_equiv
_atom_site_adp_type
_atom_site_occupancy
_atom_site_symmetry_multiplicity
_atom_site_calc_flag
_atom_site_refinement_flags
C1 C -0.1552(11) -0.0859(5) 0.3146(6) 0.077(4) Uani 1 1 d .
C2 C 0.1014(11) -0.0336(4) 0.3166(6) 0.062(3) Uani 1 1 d .
C3 C -0.0216(10) -0.1022(3) 0.3313(5) 0.059(3) Uani 1 1 d .
C4 C 0.0943(9) -0.0798(3) 0.3311(5) 0.047(2) Uani 1 1 d .
C5 C 0.2102(9) -0.0999(3) 0.3446(5) 0.055(3) Uani 1 1 d .
H5 H 0.2878 -0.0845 0.3435 0.066 Uiso 1 1 calc R
C6 C 0.2173(11) -0.1410(4) 0.3594(6) 0.065(3) Uani 1 1 d .
C7 C 0.1042(14) -0.1630(4) 0.3628(6) 0.081(4) Uani 1 1 d .
H7 H 0.1081 -0.1913 0.3744 0.097 Uiso 1 1 calc R
C8 C -0.0145(13) -0.1455(4) 0.3499(6) 0.079(3) Uani 1 1 d .
H8 H -0.0909 -0.1614 0.3532 0.094 Uiso 1 1 calc R
C9 C 0.3638(11) -0.1871(4) 0.4236(7) 0.075(3) Uani 1 1 d .
C10 C 0.3016(13) -0.1837(4) 0.4899(7) 0.083(3) Uani 1 1 d .
H10 H 0.2329 -0.1649 0.4962 0.099 Uiso 1 1 calc R
C11 C 0.3417(15) -0.2083(4) 0.5459(7) 0.084(4) Uani 1 1 d .
H11 H 0.2962 -0.2072 0.5897 0.101 Uiso 1 1 calc R
C12 C 0.4422(17) -0.2334(4) 0.5399(8) 0.099(4) Uani 1 1 d .
H12 H 0.4701 -0.2489 0.5798 0.118 Uiso 1 1 calc R
C13 C 0.5103(15) -0.2373(5) 0.4712(10) 0.118(5) Uani 1 1 d .
H13 H 0.5825 -0.2549 0.4654 0.142 Uiso 1 1 calc R
C14 C 0.4629(14) -0.2137(4) 0.4155(9) 0.110(5) Uani 1 1 d .
C15 C 0.5324(16) -0.2238(4) 0.3384(10) 0.090(4) Uani 1 1 d .
C16 C -0.5365(10) 0.0615(3) 0.5822(5) 0.058(3) Uani 1 1 d .
H16 H -0.5927 0.0844 0.5803 0.070 Uiso 1 1 calc R
C17 C -0.4345(10) 0.0046(3) 0.6184(5) 0.055(3) Uani 1 1 d .
H17 H -0.4103 -0.0186 0.6459 0.066 Uiso 1 1 calc R
C18 C -0.3770(11) 0.0179(3) 0.5557(6) 0.064(3) Uani 1 1 d .
H18 H -0.3059 0.0052 0.5327 0.076 Uiso 1 1 calc R
C19 C -0.4155(11) 0.0771(3) 0.4693(5) 0.059(3) Uani 1 1 d .
C20 C -0.2952(9) 0.0761(3) 0.4350(5) 0.053(3) Uani 1 1 d .
H20 H -0.2267 0.0598 0.4530 0.064 Uiso 1 1 calc R
C21 C -0.2788(9) 0.0997(3) 0.3740(5) 0.052(2) Uani 1 1 d .
C22 C -0.3804(9) 0.1253(3) 0.3454(5) 0.054(3) Uani 1 1 d .
H22 H -0.3681 0.1407 0.3030 0.065 Uiso 1 1 calc R
C23 C -0.4952(9) 0.1265(3) 0.3816(5) 0.055(2) Uani 1 1 d .
C24 C -0.5193(9) 0.1024(3) 0.4432(5) 0.058(3) Uani 1 1 d .
H24 H -0.6008 0.1030 0.4662 0.069 Uiso 1 1 calc R
C25 C -0.0816(9) 0.0670(3) 0.3226(5) 0.055(3) Uani 1 1 d .
H25 H -0.0988 0.0405 0.3413 0.066 Uiso 1 1 calc R
C26 C 0.0100(10) 0.1177(3) 0.2668(5) 0.062(3) Uani 1 1 d .
H26 H 0.0682 0.1334 0.2389 0.074 Uiso 1 1 calc R
C27 C -0.0994(11) 0.1320(3) 0.2990(6) 0.066(3) Uani 1 1 d .
H27 H -0.1305 0.1593 0.2979 0.080 Uiso 1 1 calc R
C28 C -0.5871(10) 0.1856(4) 0.3115(6) 0.071(3) Uani 1 1 d D
H28 H -0.5080 0.1931 0.2895 0.085 Uiso 1 1 calc R
C29 C -0.7811(11) 0.1838(4) 0.3407(9) 0.102(5) Uani 1 1 d D
H29 H -0.8704 0.1903 0.3428 0.122 Uiso 1 1 calc R
C30 C -0.7282(11) 0.1535(4) 0.3765(9) 0.111(6) Uani 1 1 d D
H30 H -0.7694 0.1353 0.4086 0.134 Uiso 1 1 calc R
O1 O -0.1675(7) -0.0526(3) 0.2790(4) 0.080(2) Uani 1 1 d .
O2 O -0.2513(8) -0.1047(3) 0.3348(5) 0.103(3) Uani 1 1 d .
O3 O 0.1431(7) -0.0218(2) 0.2569(5) 0.077(2) Uani 1 1 d .
O4 O 0.0649(9) -0.0106(2) 0.3668(5) 0.093(3) Uani 1 1 d .
O5 O 0.3405(9) -0.1598(3) 0.3684(5) 0.108(3) Uani 1 1 d .
O6 O 0.473(2) -0.2273(4) 0.2810(7) 0.189(7) Uani 1 1 d .
O7 O 0.6449(15) -0.2291(5) 0.3417(8) 0.169(5) Uani 1 1 d .
O8 O 0.2500 -0.2500 0.2229(11) 0.303(17) Uani 1 2 d S
Zn1 Zn 0.14365(10) 0.03703(3) 0.22826(6) 0.0480(4) Uani 1 1 d .
Zn2 Zn -0.7500 0.2500 0.23221(11) 0.0763(7) Uani 1 2 d S
N1 N 0.0212(8) 0.0759(2) 0.2820(4) 0.055(2) Uani 1 1 d .
N2 N -0.1566(7) 0.0992(3) 0.3336(4) 0.054(2) Uani 1 1 d .
N3 N -0.6956(9) 0.2047(3) 0.3007(5) 0.062(2) Uani 1 1 d .
N4 N -0.5995(8) 0.1541(3) 0.3571(5) 0.060(2) Uani 1 1 d .
N5 N -0.4409(7) 0.0526(2) 0.5327(4) 0.052(2) Uani 1 1 d .
N6 N -0.5370(8) 0.0325(3) 0.6333(4) 0.058(2) Uani 1 1 d .

loop_
_atom_site_aniso_label
_atom_site_aniso_U_11
_atom_site_aniso_U_22
_atom_site_aniso_U_33
_atom_site_aniso_U_23
_atom_site_aniso_U_13
_atom_site_aniso_U_12
C1 0.049(7) 0.120(11) 0.062(8) 0.014(8) 0.000(6) -0.015(7)
C2 0.064(7) 0.069(7) 0.054(7) 0.005(6) -0.016(6) 0.011(6)
C3 0.060(7) 0.070(7) 0.046(6) 0.013(5) -0.011(5) 0.010(6)
C4 0.038(5) 0.057(6) 0.045(5) -0.005(5) -0.004(4) 0.003(5)
C5 0.044(6) 0.067(7) 0.055(6) 0.009(5) -0.011(5) 0.006(5)
C6 0.059(7) 0.074(8) 0.064(8) 0.012(6) 0.003(6) 0.010(7)
C7 0.110(10) 0.068(8) 0.064(8) 0.022(6) 0.012(7) 0.021(8)
C8 0.078(8) 0.091(9) 0.066(8) 0.004(7) 0.003(6) -0.013(7)
C9 0.081(8) 0.068(8) 0.077(9) 0.033(7) 0.004(7) 0.016(7)
C10 0.096(8) 0.067(8) 0.085(9) 0.001(7) 0.000(8) 0.020(7)
C11 0.121(11) 0.058(7) 0.074(9) 0.005(7) -0.023(8) 0.009(8)
C12 0.119(12) 0.091(10) 0.086(10) 0.009(8) -0.029(10) -0.001(9)
C13 0.082(10) 0.136(14) 0.137(15) 0.042(12) 0.018(10) 0.001(9)
C14 0.098(10) 0.091(10) 0.140(14) 0.068(10) 0.022(10) 0.040(9)
C15 0.082(9) 0.081(9) 0.105(12) 0.040(9) 0.007(10) 0.025(8)
C16 0.061(7) 0.070(7) 0.042(6) 0.014(5) 0.003(5) -0.009(6)
C17 0.057(6) 0.056(6) 0.051(6) 0.002(5) 0.000(5) -0.006(5)
C18 0.072(7) 0.071(7) 0.048(6) 0.011(6) 0.008(5) 0.011(6)
C19 0.077(7) 0.052(6) 0.049(6) -0.001(5) 0.015(6) 0.011(5)
C20 0.040(5) 0.062(6) 0.057(6) 0.011(5) 0.013(5) 0.006(5)
C21 0.054(6) 0.054(6) 0.048(6) 0.005(5) 0.005(5) 0.005(5)
C22 0.054(6) 0.067(7) 0.043(6) 0.010(5) 0.005(5) 0.009(5)
C23 0.047(6) 0.064(6) 0.053(6) -0.001(5) 0.012(5) 0.011(5)
C24 0.038(5) 0.085(7) 0.050(6) 0.000(6) 0.019(5) 0.009(5)
C25 0.051(6) 0.071(7) 0.044(6) 0.021(5) 0.023(5) 0.012(5)
C26 0.055(6) 0.071(7) 0.060(7) 0.019(6) 0.017(5) 0.001(5)
C27 0.079(8) 0.055(6) 0.065(7) 0.016(6) 0.022(6) 0.011(6)
C28 0.056(7) 0.093(8) 0.064(7) 0.029(7) 0.005(6) 0.016(6)
C29 0.064(8) 0.082(9) 0.158(14) 0.024(9) 0.007(9) 0.036(7)
C30 0.059(8) 0.086(9) 0.190(17) 0.054(10) 0.024(9) 0.029(7)
O1 0.075(5) 0.091(6) 0.074(6) 0.023(5) -0.010(4) 0.022(4)
O2 0.059(5) 0.133(8) 0.117(8) 0.014(6) -0.009(5) -0.017(5)
O3 0.076(6) 0.071(5) 0.083(6) 0.028(4) -0.001(4) 0.000(4)
O4 0.131(7) 0.054(5) 0.092(7) -0.003(5) 0.007(6) 0.021(5)
O5 0.105(7) 0.100(7) 0.119(8) 0.058(6) 0.023(6) 0.040(5)
O6 0.30(2) 0.176(13) 0.094(9) 0.020(9) -0.017(11) 0.012(12)
O7 0.160(12) 0.203(15) 0.146(12) -0.030(10) -0.003(10) 0.034(10)
O8 0.37(4) 0.46(5) 0.071(13) 0.000 0.000 -0.05(3)
Zn1 0.0372(6) 0.0604(7) 0.0465(7) 0.0117(6) 0.0033(5) 0.0106(5)
Zn2 0.0704(13) 0.0796(13) 0.0791(15) 0.000 0.000 0.0297(10)
N1 0.053(5) 0.052(5) 0.059(5) 0.009(4) 0.006(4) 0.007(4)
N2 0.041(4) 0.066(5) 0.054(5) 0.008(4) 0.014(4) 0.021(4)
N3 0.059(5) 0.062(6) 0.067(6) 0.001(5) 0.002(5) 0.019(5)
N4 0.050(5) 0.074(6) 0.056(6) -0.001(5) 0.002(4) 0.012(4)
N5 0.041(4) 0.068(5) 0.048(5) 0.014(4) 0.007(4) -0.004(4)
N6 0.048(5) 0.066(5) 0.058(6) 0.004(4) 0.007(4) -0.012(4)

loop_
_atom_type_symbol
_atom_type_description
_atom_type_scat_dispersion_real
_atom_type_scat_dispersion_imag
_atom_type_scat_source
C C 0.0033 0.0016 'International Tables Vol C Tables 4.2.6.8 and 6.1.1.4'
H H 0.0000 0.0000 'International Tables Vol C Tables 4.2.6.8 and 6.1.1.4'
O O 0.0106 0.0060 'International Tables Vol C Tables 4.2.6.8 and 6.1.1.4'
Zn Zn 0.2839 1.4301 'International Tables Vol C Tables 4.2.6.8 and 6.1.1.4'
N N 0.0061 0.0033 'International Tables Vol C Tables 4.2.6.8 and 6.1.1.4'

loop_
_geom_angle_atom_site_label_1
_geom_angle_atom_site_label_2
_geom_angle_atom_site_label_3
_geom_angle
_geom_angle_site_symmetry_1
_geom_angle_site_symmetry_3
O2 C1 O1 120.3(12) . .
O2 C1 C3 119.9(12) . .
O1 C1 C3 119.8(10) . .
O3 C2 O4 125.8(11) . .
O3 C2 C4 118.2(10) . .
O4 C2 C4 115.9(10) . .
C4 C3 C8 117.6(9) . .
C4 C3 C1 126.5(10) . .
C8 C3 C1 116.0(10) . .
C5 C4 C3 119.4(9) . .
C5 C4 C2 117.0(9) . .
C3 C4 C2 123.6(8) . .
C6 C5 C4 122.9(10) . .
C6 C5 H5 118.5 . .
C4 C5 H5 118.5 . .
C5 C6 C7 118.4(10) . .
C5 C6 O5 119.5(10) . .
C7 C6 O5 122.0(11) . .
C6 C7 C8 122.2(12) . .
C6 C7 H7 118.9 . .
C8 C7 H7 118.9 . .
C7 C8 C3 119.4(11) . .
C7 C8 H8 120.3 . .
C3 C8 H8 120.3 . .
C14 C9 O5 117.4(12) . .
C14 C9 C10 119.8(12) . .
O5 C9 C10 122.1(11) . .
C11 C10 C9 119.3(12) . .
C11 C10 H10 120.4 . .
C9 C10 H10 120.4 . .
C12 C11 C10 121.8(14) . .
C12 C11 H11 119.1 . .
C10 C11 H11 119.1 . .
C11 C12 C13 120.0(14) . .
C11 C12 H12 120.0 . .
C13 C12 H12 120.0 . .
C14 C13 C12 116.2(15) . .
C14 C13 H13 121.9 . .
C12 C13 H13 121.9 . .
C9 C14 C13 122.7(15) . .
C9 C14 C15 123.9(13) . .
C13 C14 C15 113.3(13) . .
O7 C15 O6 121.2(19) . .
O7 C15 C14 114.5(17) . .
O6 C15 C14 124.3(15) . .
N6 C16 N5 109.4(9) . .
N6 C16 H16 125.3 . .
N5 C16 H16 125.3 . .
C18 C17 N6 106.6(9) . .
C18 C17 H17 126.7 . .
N6 C17 H17 126.7 . .
N5 C18 C17 108.5(9) . .
N5 C18 H18 125.8 . .
C17 C18 H18 125.8 . .
C20 C19 C24 121.2(9) . .
C20 C19 N5 121.5(9) . .
C24 C19 N5 117.3(9) . .
C21 C20 C19 118.3(9) . .
C21 C20 H20 120.8 . .
C19 C20 H20 120.8 . .
C20 C21 C22 122.4(9) . .
C20 C21 N2 121.5(8) . .
C22 C21 N2 116.0(8) . .
C23 C22 C21 117.6(9) . .
C23 C22 H22 121.2 . .
C21 C22 H22 121.2 . .
C22 C23 C24 122.7(9) . .
C22 C23 N4 119.7(9) . .
C24 C23 N4 117.5(8) . .
C23 C24 C19 117.6(8) . .
C23 C24 H24 121.2 . .
C19 C24 H24 121.2 . .
N2 C25 N1 112.4(9) . .
N2 C25 H25 123.8 . .
N1 C25 H25 123.8 . .
C27 C26 N1 108.1(8) . .
C27 C26 H26 126.0 . .
N1 C26 H26 126.0 . .
C26 C27 N2 107.4(9) . .
C26 C27 H27 126.3 . .
N2 C27 H27 126.3 . .
N3 C28 N4 112.6(9) . .
N3 C28 H28 123.7 . .
N4 C28 H28 123.7 . .
C30 C29 N3 113.1(10) . .
C30 C29 H29 123.5 . .
N3 C29 H29 123.5 . .
C29 C30 N4 104.9(10) . .
C29 C30 H30 127.5 . .
N4 C30 H30 127.5 . .
C1 O1 Zn1 110.1(8) . 3_455
C2 O3 Zn1 122.3(8) . .
C9 O5 C6 121.3(9) . .
C15 O7 Zn2 125.7(14) . 3_655
O3 Zn1 O1 105.2(3) . 3
O3 Zn1 N1 117.3(3) . .
O1 Zn1 N1 118.2(3) 3 .
O3 Zn1 N6 99.2(3) . 7
O1 Zn1 N6 117.9(3) 3 7
N1 Zn1 N6 97.8(3) . 7
O7 Zn2 O7 85.6(9) 3_355 4
O7 Zn2 N3 111.1(5) 3_355 .
O7 Zn2 N3 124.4(5) 4 .
O7 Zn2 N3 124.4(5) 3_355 2_355
O7 Zn2 N3 111.1(5) 4 2_355
N3 Zn2 N3 101.8(5) . 2_355
C25 N1 C26 105.2(8) . .
C25 N1 Zn1 129.4(7) . .
C26 N1 Zn1 123.5(6) . .
C25 N2 C27 106.9(8) . .
C25 N2 C21 126.2(8) . .
C27 N2 C21 126.8(8) . .
C28 N3 C29 103.8(9) . .
C28 N3 Zn2 133.2(8) . .
C29 N3 Zn2 122.5(8) . .
C28 N4 C30 105.6(8) . .
C28 N4 C23 126.5(8) . .
C30 N4 C23 127.9(9) . .
C18 N5 C16 107.6(8) . .
C18 N5 C19 128.3(8) . .
C16 N5 C19 124.1(8) . .
C16 N6 C17 107.8(8) . .
C16 N6 Zn1 123.8(7) . 7_556
C17 N6 Zn1 127.0(7) . 7_556

loop_
_geom_bond_atom_site_label_1
_geom_bond_atom_site_label_2
_geom_bond_distance
_geom_bond_site_symmetry_2
C1 O2 1.205(12) .
C1 O1 1.257(13) .
C1 C3 1.486(15) .
C2 O3 1.236(13) .
C2 O4 1.240(12) .
C2 C4 1.505(14) .
C3 C4 1.378(12) .
C3 C8 1.427(14) .
C4 C5 1.364(12) .
C5 C6 1.345(13) .
C5 H5 0.9300 .
C6 C7 1.349(15) .
C6 O5 1.398(12) .
C7 C8 1.350(15) .
C7 H7 0.9300 .
C8 H8 0.9300 .
C9 C14 1.325(16) .
C9 O5 1.362(12) .
C9 C10 1.379(16) .
C10 C11 1.359(15) .
C10 H10 0.9300 .
C11 C12 1.303(17) .
C11 H11 0.9300 .
C12 C13 1.45(2) .
C12 H12 0.9300 .
C13 C14 1.362(18) .
C13 H13 0.9300 .
C14 C15 1.62(2) .
C15 O7 1.156(15) .
C15 O6 1.222(18) .
C16 N6 1.322(11) .
C16 N5 1.362(12) .
C16 H16 0.9300 .
C17 C18 1.362(13) .
C17 N6 1.399(12) .
C17 H17 0.9300 .
C18 N5 1.355(12) .
C18 H18 0.9300 .
C19 C20 1.375(13) .
C19 C24 1.414(13) .
C19 N5 1.429(12) .
C20 C21 1.365(12) .
C20 H20 0.9300 .
C21 C22 1.419(12) .
C21 N2 1.447(11) .
C22 C23 1.344(12) .
C22 H22 0.9300 .
C23 C24 1.392(13) .
C23 N4 1.450(12) .
C24 H24 0.9300 .
C25 N2 1.298(11) .
C25 N1 1.315(11) .
C25 H25 0.9300 .
C26 C27 1.340(13) .
C26 N1 1.373(11) .
C26 H26 0.9300 .
C27 N2 1.357(12) .
C27 H27 0.9300 .
C28 N3 1.275(12) .
C28 N4 1.319(12) .
C28 H28 0.9300 .
C29 C30 1.289(15) .
C29 N3 1.321(14) .
C29 H29 0.9300 .
C30 N4 1.355(12) .
C30 H30 0.9300 .
O1 Zn1 1.985(7) 3_455
O3 Zn1 1.957(8) .
O7 Zn2 1.854(14) 3_655
Zn1 O1 1.985(7) 3
Zn1 N1 2.018(8) .
Zn1 N6 2.061(8) 7
Zn2 O7 1.854(14) 3_355
Zn2 O7 1.854(14) 4
Zn2 N3 1.999(9) .
Zn2 N3 1.999(9) 2_355
N6 Zn1 2.061(8) 7_556
